data_7032726
loop_
_publ_author_name
'Fomina, Irina'
'Dobrokhotova, Zhanna'
'Ilyukhin, Andrey Borisovich'
'Zhilov, Valery'
'Bogomyakov, Artem Stepanovich'
'Antoshkov, Andrey'
'Zavorotnii, Yurii S.'
'Gerasimova, Vasilisa'
'Novotortsev, Vladimir M.'
'Eremenko, Igor Leonidovich'

_publ_section_title
;
 Heterodinuclear (Sm, Tb) lanthanide pivalates with heterocyclic N-donors:
 synthesis, structure, thermal behavior, magnetic and photoluminescence
 properties
;
_journal_name_full 'Dalton Trans.'
_journal_paper_doi 10.1039/C4DT02590C
_journal_year 2014
_chemical_formula_moiety 'C78 H86 N4 O12 Sm Tb, 1.75(C2 H6 O)'
_chemical_formula_sum 'C81.5 H96.5 N4 O13.75 Sm Tb'
_chemical_formula_weight 1661.39
_chemical_name_systematic
;
 ?
;
_space_group_IT_number 2
_symmetry_cell_setting triclinic
_symmetry_Int_Tables_number 2
_symmetry_space_group_name_Hall '-P 1'
_symmetry_space_group_name_H-M 'P -1'
_atom_sites_solution_hydrogens mixed
_audit_creation_date 2014-09-26T08:56:50-00:00
_audit_creation_method 'WinGX routine CIF_UPDATE'
_cell_angle_alpha 100.5730(10)
_cell_angle_beta 90.8990(10)
_cell_angle_gamma 97.9340(10)
_cell_formula_units_Z 2
_cell_length_a 12.2129(10)
_cell_length_b 14.3749(12)
_cell_length_c 23.947(2)
_cell_measurement_reflns_used 9338
_cell_measurement_temperature 120(2)
_cell_measurement_theta_max 24.81
_cell_measurement_theta_min 2.16
_cell_volume 4089.5(6)
_computing_cell_refinement 'Bruker SAINT'
_computing_data_collection 'Bruker APEX2'
_computing_data_reduction 'Bruker SAINT'
_computing_molecular_graphics 'Bruker SHELXTL'
_computing_publication_material 'Bruker SHELXTL'
_computing_structure_refinement 'SHELXL-2013 (Sheldrick, 2013)'
_computing_structure_solution 'SHELXS-2013 (Sheldrick, 2008)'
_diffrn_ambient_temperature 120(2)
_diffrn_measured_fraction_theta_full 0.999
_diffrn_measured_fraction_theta_max 0.996
_diffrn_measurement_device_type 'Bruker APEX-II CCD'
_diffrn_measurement_method '\f and \w scans'
_diffrn_radiation_monochromator graphite
_diffrn_radiation_type MoK\a
_diffrn_radiation_wavelength 0.71073
_diffrn_reflns_av_R_equivalents 0.035
_diffrn_reflns_Laue_measured_fraction_full 0.999
_diffrn_reflns_Laue_measured_fraction_max 0.996
_diffrn_reflns_limit_h_max 15
_diffrn_reflns_limit_h_min -15
_diffrn_reflns_limit_k_max 18
_diffrn_reflns_limit_k_min -18
_diffrn_reflns_limit_l_max 31
_diffrn_reflns_limit_l_min -30
_diffrn_reflns_number 40985
_diffrn_reflns_point_group_measured_fraction_full 0.999
_diffrn_reflns_point_group_measured_fraction_max 0.996
_diffrn_reflns_theta_full 25.242
_diffrn_reflns_theta_max 27.562
_diffrn_reflns_theta_min 2.314
_diffrn_standards_number 0
_exptl_absorpt_coefficient_mu 1.63
_exptl_absorpt_correction_T_max 0.7456
_exptl_absorpt_correction_T_min 0.5906
_exptl_absorpt_correction_type multi-scan
_exptl_absorpt_process_details 'SADABS (Sheldrick, 2003)'
_exptl_crystal_colour colourless
_exptl_crystal_density_diffrn 1.349
_exptl_crystal_description block
_exptl_crystal_F_000 1701
_exptl_crystal_size_max 0.24
_exptl_crystal_size_mid 0.08
_exptl_crystal_size_min 0.05
_refine_diff_density_max 1.319
_refine_diff_density_min -0.621
_refine_diff_density_rms 0.085
_refine_ls_extinction_method none
_refine_ls_goodness_of_fit_ref 1.014
_refine_ls_hydrogen_treatment constr
_refine_ls_matrix_type full
_refine_ls_number_parameters 1081
_refine_ls_number_reflns 18812
_refine_ls_number_restraints 420
_refine_ls_restrained_S_all 1.034
_refine_ls_R_factor_all 0.0708
_refine_ls_R_factor_gt 0.0401
_refine_ls_shift/su_max 0.006
_refine_ls_shift/su_mean 0
_refine_ls_structure_factor_coef Fsqd
_refine_ls_weighting_details 'w=1/[\s^2^(Fo^2^)+(0.0500P)^2^+1.0000P] where P=(Fo^2^+2Fc^2^)/3'
_refine_ls_weighting_scheme calc
_refine_ls_wR_factor_gt 0.0931
_refine_ls_wR_factor_ref 0.1089
_reflns_number_gt 12958
_reflns_number_total 18812
_reflns_threshold_expression 'I > 2\s(I)'
_cod_data_source_file c4dt02590c2.cif
_cod_data_source_block 2a.1.75EtOH
_cod_original_formula_sum 'C81.50 H96.50 N4 O13.75 Sm Tb'
_cod_database_code 7032726

loop_
_symmetry_equiv_pos_as_xyz
'x, y, z'
'-x, -y, -z'

loop_
_atom_site_label
_atom_site_type_symbol
_atom_site_fract_x
_atom_site_fract_y
_atom_site_fract_z
_atom_site_U_iso_or_equiv
_atom_site_adp_type
_atom_site_occupancy
_atom_site_calc_flag
_atom_site_disorder_assembly
_atom_site_disorder_group
Sm1 Sm 0.24781(2) 0.65119(2) 0.30508(2) 0.03943(7) Uani 0.5 d A .
Tb1 Tb 0.24781(2) 0.65119(2) 0.30508(2) 0.03943(7) Uani 0.5 d A .
Sm2 Sm 0.15024(2) 0.38194(2) 0.22647(2) 0.03843(7) Uani 0.5 d A .
Tb2 Tb 0.15024(2) 0.38194(2) 0.22647(2) 0.03843(7) Uani 0.5 d A .
O1 O 0.1256(3) 0.6906(2) 0.23554(13) 0.0578(8) Uani 1 d . .
O2 O 0.1227(2) 0.53523(19) 0.21488(12) 0.0462(7) Uani 1 d . .
O3 O 0.3655(2) 0.59695(19) 0.23316(13) 0.0516(7) Uani 1 d . .
O4 O 0.3272(2) 0.44074(19) 0.19839(12) 0.0500(7) Uani 1 d . .
O5 O 0.0734(2) 0.58901(19) 0.33616(12) 0.0484(7) Uani 1 d . .
O6 O 0.0319(2) 0.43345(18) 0.30061(12) 0.0480(7) Uani 1 d . .
O7 O 0.2741(2) 0.4970(2) 0.31841(12) 0.0513(7) Uani 1 d . .
O8 O 0.2563(3) 0.3408(2) 0.30125(13) 0.0605(9) Uani 1 d . .
O9 O 0.4230(3) 0.7188(2) 0.35716(16) 0.0722(10) Uani 1 d . .
O10 O 0.2812(3) 0.6885(2) 0.40926(13) 0.0624(9) Uani 1 d . .
O11 O 0.1227(3) 0.3458(2) 0.11778(13) 0.0606(8) Uani 1 d . .
O12 O -0.0175(3) 0.3188(2) 0.16998(15) 0.0675(9) Uani 1 d . .
N1 N 0.3329(3) 0.8114(2) 0.27272(15) 0.0450(8) Uani 1 d . .
N2 N 0.1759(3) 0.8105(2) 0.34955(14) 0.0430(8) Uani 1 d . .
N3 N 0.2171(3) 0.2221(2) 0.17925(15) 0.0464(8) Uani 1 d . .
N4 N 0.0527(3) 0.2197(2) 0.25148(15) 0.0497(9) Uani 1 d . .
C1 C 0.0900(3) 0.6115(3) 0.20521(15) 0.0426(10) Uani 1 d . .
C2A C 0.0070(4) 0.6053(3) 0.15653(19) 0.0606(13) Uani 0.5 d A 1
C3A C -0.0369(19) 0.6995(13) 0.1553(13) 0.083(7) Uani 0.5 d A 1
H3AA H -0.0772 0.7173 0.1898 0.124 Uiso 0.5 calc A 1
H3AB H -0.0868 0.6919 0.1218 0.124 Uiso 0.5 calc A 1
H3AC H 0.0253 0.7498 0.1535 0.124 Uiso 0.5 calc A 1
C4A C -0.0931(18) 0.5310(18) 0.1613(14) 0.101(10) Uani 0.5 d A 1
H4AA H -0.1346 0.5543 0.1944 0.151 Uiso 0.5 calc A 1
H4AB H -0.0679 0.4708 0.1658 0.151 Uiso 0.5 calc A 1
H4AC H -0.1409 0.5202 0.1268 0.151 Uiso 0.5 calc A 1
C5A C 0.069(2) 0.5690(19) 0.1028(8) 0.080(7) Uani 0.5 d A 1
H5AA H 0.0942 0.5081 0.106 0.12 Uiso 0.5 calc A 1
H5AB H 0.1337 0.6162 0.0993 0.12 Uiso 0.5 calc A 1
H5AC H 0.0198 0.5597 0.0691 0.12 Uiso 0.5 calc A 1
C2B C 0.0070(4) 0.6053(3) 0.15653(19) 0.0606(13) Uani 0.5 d A 2
C3B C -0.1024(17) 0.5507(18) 0.1724(14) 0.083(7) Uani 0.5 d A 2
H3BA H -0.0906 0.4867 0.1775 0.124 Uiso 0.5 calc A 2
H3BB H -0.1587 0.5452 0.1419 0.124 Uiso 0.5 calc A 2
H3BC H -0.1275 0.5857 0.2079 0.124 Uiso 0.5 calc A 2
C4B C 0.001(2) 0.7080(11) 0.1473(12) 0.083(7) Uani 0.5 d A 2
H4BA H 0.0727 0.7355 0.1353 0.124 Uiso 0.5 calc A 2
H4BB H -0.0174 0.7472 0.183 0.124 Uiso 0.5 calc A 2
H4BC H -0.0563 0.7065 0.1179 0.124 Uiso 0.5 calc A 2
C5B C 0.038(2) 0.5502(19) 0.0997(8) 0.079(7) Uani 0.5 d A 2
H5BA H 0.1044 0.585 0.0866 0.119 Uiso 0.5 calc A 2
H5BB H -0.0233 0.5435 0.0716 0.119 Uiso 0.5 calc A 2
H5BC H 0.0525 0.4866 0.1043 0.119 Uiso 0.5 calc A 2
C6 C 0.3929(3) 0.5182(3) 0.20957(13) 0.0478(10) Uani 1 d . .
C7A C 0.5135(4) 0.5173(3) 0.1946(2) 0.0703(15) Uani 0.6 d B 1
C8A C 0.5669(10) 0.6061(7) 0.1752(6) 0.094(4) Uani 0.6 d B 1
H8AA H 0.5307 0.6114 0.1393 0.14 Uiso 0.6 calc B 1
H8AB H 0.6456 0.6023 0.1695 0.14 Uiso 0.6 calc B 1
H8AC H 0.5591 0.6623 0.2041 0.14 Uiso 0.6 calc B 1
C9A C 0.5300(11) 0.4290(8) 0.1507(6) 0.074(3) Uani 0.6 d B 1
H9AA H 0.4921 0.4307 0.1146 0.111 Uiso 0.6 calc B 1
H9AB H 0.4994 0.3711 0.1645 0.111 Uiso 0.6 calc B 1
H9AC H 0.6093 0.4287 0.1449 0.111 Uiso 0.6 calc B 1
C10A C 0.5763(11) 0.5108(11) 0.2504(6) 0.113(5) Uani 0.6 d B 1
H10A H 0.5665 0.5656 0.2799 0.169 Uiso 0.6 calc B 1
H10B H 0.6553 0.5112 0.2435 0.169 Uiso 0.6 calc B 1
H10C H 0.5468 0.4514 0.2629 0.169 Uiso 0.6 calc B 1
C7B C 0.5135(4) 0.5173(3) 0.1946(2) 0.0703(15) Uani 0.4 d B 2
C8B C 0.527(2) 0.5751(17) 0.1466(8) 0.141(11) Uani 0.4 d B 2
H8BA H 0.4813 0.5409 0.1133 0.212 Uiso 0.4 calc B 2
H8BB H 0.605 0.5834 0.1366 0.212 Uiso 0.4 calc B 2
H8BC H 0.5041 0.6379 0.1594 0.212 Uiso 0.4 calc B 2
C9B C 0.546(2) 0.4192(14) 0.1769(12) 0.143(13) Uani 0.4 d B 2
H9BA H 0.5015 0.3853 0.1429 0.215 Uiso 0.4 calc B 2
H9BB H 0.5326 0.3834 0.2078 0.215 Uiso 0.4 calc B 2
H9BC H 0.6245 0.425 0.1685 0.215 Uiso 0.4 calc B 2
C10B C 0.5866(16) 0.5739(15) 0.2439(9) 0.116(8) Uani 0.4 d B 2
H10D H 0.5803 0.54 0.2759 0.174 Uiso 0.4 calc B 2
H10E H 0.5634 0.637 0.2553 0.174 Uiso 0.4 calc B 2
H10F H 0.6636 0.5815 0.2326 0.174 Uiso 0.4 calc B 2
C11 C 0.0141(3) 0.5098(3) 0.33204(14) 0.0410(9) Uani 1 d . .
C12A C -0.0879(4) 0.5046(3) 0.36826(19) 0.0540(12) Uani 0.55 d C 1
C13A C -0.1463(11) 0.5919(8) 0.3689(6) 0.076(4) Uani 0.55 d C 1
H13A H -0.1783 0.5901 0.3309 0.114 Uiso 0.55 calc C 1
H13B H -0.0928 0.6502 0.38 0.114 Uiso 0.55 calc C 1
H13C H -0.2052 0.5915 0.3962 0.114 Uiso 0.55 calc C 1
C14A C -0.1666(13) 0.4149(8) 0.3568(8) 0.126(6) Uani 0.55 d C 1
H14A H -0.2 0.4058 0.3184 0.189 Uiso 0.55 calc C 1
H14B H -0.2247 0.4184 0.3845 0.189 Uiso 0.55 calc C 1
H14C H -0.1273 0.361 0.3599 0.189 Uiso 0.55 calc C 1
C15A C -0.0405(12) 0.5144(12) 0.4302(5) 0.112(5) Uani 0.55 d C 1
H15A H -0.0011 0.4602 0.4326 0.168 Uiso 0.55 calc C 1
H15B H -0.1014 0.5149 0.4564 0.168 Uiso 0.55 calc C 1
H15C H 0.0107 0.5742 0.4404 0.168 Uiso 0.55 calc C 1
C12B C -0.0879(4) 0.5046(3) 0.36826(19) 0.0540(12) Uani 0.45 d C 2
C13B C -0.1099(15) 0.5979(10) 0.3997(8) 0.102(7) Uani 0.45 d C 2
H13D H -0.0458 0.6282 0.4248 0.154 Uiso 0.45 calc C 2
H13E H -0.1751 0.5885 0.4224 0.154 Uiso 0.45 calc C 2
H13F H -0.1235 0.6391 0.3727 0.154 Uiso 0.45 calc C 2
C14B C -0.1852(11) 0.4560(14) 0.3258(7) 0.108(6) Uani 0.45 d C 2
H14D H -0.2539 0.4499 0.3462 0.162 Uiso 0.45 calc C 2
H14E H -0.1705 0.3924 0.3075 0.162 Uiso 0.45 calc C 2
H14F H -0.1926 0.495 0.2967 0.162 Uiso 0.45 calc C 2
C15B C -0.0744(15) 0.4389(13) 0.4093(7) 0.107(6) Uani 0.45 d C 2
H15D H -0.0133 0.4678 0.4368 0.16 Uiso 0.45 calc C 2
H15E H -0.0582 0.3774 0.3884 0.16 Uiso 0.45 calc C 2
H15F H -0.1429 0.4288 0.4295 0.16 Uiso 0.45 calc C 2
C16 C 0.2892(3) 0.4189(3) 0.33267(16) 0.0468(10) Uani 1 d . .
C17A C 0.3479(4) 0.4210(3) 0.38926(19) 0.0629(14) Uani 0.55 d D 1
C18A C 0.264(2) 0.4501(19) 0.4337(9) 0.114(10) Uani 0.55 d D 1
H18A H 0.2468 0.5137 0.431 0.17 Uiso 0.55 calc D 1
H18B H 0.2959 0.4516 0.4718 0.17 Uiso 0.55 calc D 1
H18C H 0.1965 0.4037 0.4269 0.17 Uiso 0.55 calc D 1
C19A C 0.3859(17) 0.3223(10) 0.3888(10) 0.098(7) Uani 0.55 d D 1
H19A H 0.4415 0.3117 0.3601 0.147 Uiso 0.55 calc D 1
H19B H 0.3222 0.2718 0.3797 0.147 Uiso 0.55 calc D 1
H19C H 0.4181 0.3209 0.4264 0.147 Uiso 0.55 calc D 1
C20A C 0.4508(12) 0.4957(13) 0.4008(9) 0.072(5) Uani 0.55 d D 1
H20A H 0.5079 0.4764 0.3746 0.108 Uiso 0.55 calc D 1
H20B H 0.4785 0.5013 0.44 0.108 Uiso 0.55 calc D 1
H20C H 0.4321 0.5576 0.3951 0.108 Uiso 0.55 calc D 1
C17B C 0.3479(4) 0.4210(3) 0.38926(19) 0.0629(14) Uani 0.45 d D 2
C18B C 0.3454(18) 0.3181(11) 0.4009(10) 0.066(5) Uani 0.45 d D 2
H18D H 0.2684 0.2884 0.4019 0.099 Uiso 0.45 calc D 2
H18E H 0.3837 0.3206 0.4375 0.099 Uiso 0.45 calc D 2
H18F H 0.3824 0.2803 0.3705 0.099 Uiso 0.45 calc D 2
C19B C 0.282(2) 0.4706(19) 0.4367(7) 0.072(6) Uani 0.45 d D 2
H19D H 0.2097 0.4325 0.4375 0.108 Uiso 0.45 calc D 2
H19E H 0.2728 0.5341 0.4297 0.108 Uiso 0.45 calc D 2
H19F H 0.3226 0.4771 0.4732 0.108 Uiso 0.45 calc D 2
C20B C 0.4656(15) 0.4731(17) 0.3877(13) 0.092(9) Uani 0.45 d D 2
H20D H 0.4625 0.5371 0.3797 0.138 Uiso 0.45 calc D 2
H20E H 0.5053 0.4369 0.3579 0.138 Uiso 0.45 calc D 2
H20F H 0.5043 0.4784 0.4246 0.138 Uiso 0.45 calc D 2
C21 C 0.3779(5) 0.7257(3) 0.4052(2) 0.0642(14) Uani 1 d . .
C22A C 0.4443(5) 0.7819(4) 0.4579(2) 0.0892(19) Uani 0.45 d A 1
C23A C 0.5640(12) 0.7508(15) 0.4555(11) 0.095(6) Uani 0.45 d A 1
H23A H 0.6089 0.7855 0.4891 0.142 Uiso 0.45 calc A 1
H23B H 0.5992 0.7658 0.4211 0.142 Uiso 0.45 calc A 1
H23C H 0.5578 0.6819 0.4547 0.142 Uiso 0.45 calc A 1
C24A C 0.396(3) 0.7615(19) 0.5123(9) 0.104(9) Uani 0.45 d A 1
H24A H 0.3226 0.782 0.5157 0.156 Uiso 0.45 calc A 1
H24B H 0.4443 0.7964 0.5445 0.156 Uiso 0.45 calc A 1
H24C H 0.3889 0.6927 0.5121 0.156 Uiso 0.45 calc A 1
C25A C 0.4665(19) 0.8847(11) 0.4479(9) 0.150(9) Uani 0.45 d A 1
H25A H 0.3973 0.9123 0.4503 0.225 Uiso 0.45 calc A 1
H25B H 0.4959 0.885 0.4101 0.225 Uiso 0.45 calc A 1
H25C H 0.5204 0.9227 0.4768 0.225 Uiso 0.45 calc A 1
C22B C 0.4443(5) 0.7819(4) 0.4579(2) 0.0892(19) Uani 0.55 d A 2
C23B C 0.5672(12) 0.7924(14) 0.4520(11) 0.128(8) Uani 0.55 d A 2
H23D H 0.5912 0.7292 0.4464 0.192 Uiso 0.55 calc A 2
H23E H 0.604 0.8325 0.4865 0.192 Uiso 0.55 calc A 2
H23F H 0.5866 0.8224 0.4192 0.192 Uiso 0.55 calc A 2
C24B C 0.4003(11) 0.8819(7) 0.4670(5) 0.088(4) Uani 0.55 d A 2
H24D H 0.4248 0.9154 0.4363 0.132 Uiso 0.55 calc A 2
H24E H 0.4296 0.9204 0.5036 0.132 Uiso 0.55 calc A 2
H24F H 0.3192 0.8717 0.4667 0.132 Uiso 0.55 calc A 2
C25B C 0.407(2) 0.7339(15) 0.5089(7) 0.093(6) Uani 0.55 d A 2
H25D H 0.4325 0.6712 0.5044 0.139 Uiso 0.55 calc A 2
H25E H 0.3264 0.7258 0.51 0.139 Uiso 0.55 calc A 2
H25F H 0.4396 0.7743 0.5444 0.139 Uiso 0.55 calc A 2
C26 C 0.0261(4) 0.3088(2) 0.1219(2) 0.0579(13) Uani 1 d . .
C27A C -0.0425(5) 0.2499(4) 0.0703(2) 0.0875(19) Uani 0.55 d D 1
C28A C -0.046(2) 0.1505(10) 0.0722(8) 0.164(8) Uani 0.55 d D 1
H28A H 0.0289 0.1332 0.0678 0.246 Uiso 0.55 calc D 1
H28B H -0.0951 0.1121 0.0413 0.246 Uiso 0.55 calc D 1
H28C H -0.0732 0.1383 0.1088 0.246 Uiso 0.55 calc D 1
C29A C -0.1636(11) 0.2864(13) 0.0786(7) 0.138(7) Uani 0.55 d D 1
H29A H -0.2146 0.2523 0.0472 0.207 Uiso 0.55 calc D 1
H29B H -0.1557 0.3552 0.0789 0.207 Uiso 0.55 calc D 1
H29C H -0.1929 0.2734 0.1147 0.207 Uiso 0.55 calc D 1
C30A C -0.0105(15) 0.2830(13) 0.0160(5) 0.127(5) Uani 0.55 d D 1
H30A H 0.0607 0.263 0.0046 0.191 Uiso 0.55 calc D 1
H30B H -0.004 0.3528 0.0219 0.191 Uiso 0.55 calc D 1
H30C H -0.0672 0.2546 -0.014 0.191 Uiso 0.55 calc D 1
C27B C -0.0425(5) 0.2499(4) 0.0703(2) 0.0875(19) Uani 0.45 d D 2
C28B C 0.0404(14) 0.2033(17) 0.0259(8) 0.148(8) Uani 0.45 d D 2
H28D H 0.085 0.2538 0.0103 0.222 Uiso 0.45 calc D 2
H28E H -0.0023 0.1582 -0.005 0.222 Uiso 0.45 calc D 2
H28F H 0.0892 0.1695 0.0453 0.222 Uiso 0.45 calc D 2
C29B C -0.115(2) 0.3065(16) 0.0444(11) 0.171(10) Uani 0.45 d D 2
H29D H -0.1663 0.331 0.0724 0.256 Uiso 0.45 calc D 2
H29E H -0.1561 0.2658 0.0114 0.256 Uiso 0.45 calc D 2
H29F H -0.0689 0.3602 0.0322 0.256 Uiso 0.45 calc D 2
C30B C -0.1087(14) 0.1641(11) 0.0886(8) 0.102(7) Uani 0.45 d D 2
H30D H -0.162 0.1858 0.1165 0.154 Uiso 0.45 calc D 2
H30E H -0.0585 0.1285 0.1057 0.154 Uiso 0.45 calc D 2
H30F H -0.1485 0.1224 0.0553 0.154 Uiso 0.45 calc D 2
C31 C 0.1008(4) 0.8101(3) 0.38860(18) 0.0504(11) Uani 1 d . .
H31A H 0.0765 0.7515 0.4006 0.06 Uiso 1 calc . .
C32 C 0.0553(4) 0.8905(3) 0.41308(18) 0.0515(11) Uani 1 d . .
H32A H 0.0013 0.8859 0.441 0.062 Uiso 1 calc . .
C33 C 0.0880(4) 0.9770(3) 0.39709(17) 0.0454(10) Uani 1 d . .
C34 C 0.1686(3) 0.9807(3) 0.35555(17) 0.0416(9) Uani 1 d . .
C35 C 0.2092(4) 1.0642(3) 0.33312(18) 0.0483(11) Uani 1 d . .
H35A H 0.1751 1.1201 0.3435 0.058 Uiso 1 calc . .
C36 C 0.2937(4) 1.0663(3) 0.29800(19) 0.0481(11) Uani 1 d . .
H36A H 0.3193 1.124 0.2853 0.058 Uiso 1 calc . .
C37 C 0.3462(3) 0.9831(3) 0.27925(17) 0.0425(10) Uani 1 d . .
C38 C 0.4407(4) 0.9828(3) 0.24596(19) 0.0505(11) Uani 1 d . .
C39 C 0.4716(4) 0.8960(3) 0.2244(2) 0.0562(12) Uani 1 d . .
H39A H 0.5322 0.8926 0.2001 0.067 Uiso 1 calc . .
C40 C 0.4150(4) 0.8123(3) 0.2378(2) 0.0546(12) Uani 1 d . .
H40A H 0.4369 0.753 0.2208 0.066 Uiso 1 calc . .
C41 C 0.2979(3) 0.8958(3) 0.29365(17) 0.0393(9) Uani 1 d . .
C42 C 0.2117(3) 0.8952(3) 0.33351(17) 0.0394(9) Uani 1 d . .
C43 C 0.0352(4) 1.0614(3) 0.42260(18) 0.0543(12) Uani 1 d . .
C44 C -0.0786(5) 1.0515(4) 0.4239(2) 0.0678(14) Uani 1 d . .
H44A H -0.122 0.9916 0.4093 0.081 Uiso 1 calc . .
C45 C -0.1300(6) 1.1309(5) 0.4472(2) 0.092(2) Uani 1 d . .
H45A H -0.2084 1.1243 0.4482 0.11 Uiso 1 calc . .
C46 C -0.0688(7) 1.2168(5) 0.4683(3) 0.095(2) Uani 1 d . .
H46A H -0.1048 1.27 0.4832 0.114 Uiso 1 calc . .
C47 C 0.0447(7) 1.2274(4) 0.4684(2) 0.091(2) Uani 1 d . .
H47A H 0.0876 1.2871 0.4841 0.109 Uiso 1 calc . .
C48 C 0.0961(5) 1.1492(3) 0.4452(2) 0.0717(15) Uani 1 d . .
H48A H 0.1746 1.1564 0.4448 0.086 Uiso 1 calc . .
C49 C 0.5110(4) 1.0723(3) 0.2377(2) 0.0566(12) Uani 1 d . .
C50 C 0.5445(4) 1.1460(3) 0.2823(3) 0.0704(15) Uani 1 d . .
H50A H 0.5153 1.1431 0.3186 0.084 Uiso 1 calc . .
C51 C 0.6191(5) 1.2239(4) 0.2761(3) 0.097(2) Uani 1 d . .
H51A H 0.6398 1.2742 0.3077 0.116 Uiso 1 calc . .
C52 C 0.6631(6) 1.2290(5) 0.2249(4) 0.106(2) Uani 1 d . .
H52A H 0.7167 1.2816 0.2207 0.127 Uiso 1 calc . .
C53 C 0.6300(5) 1.1590(5) 0.1803(3) 0.100(2) Uani 1 d . .
H53A H 0.6588 1.164 0.1441 0.12 Uiso 1 calc . .
C54 C 0.5539(4) 1.0784(4) 0.1853(3) 0.0763(16) Uani 1 d . .
H54A H 0.5324 1.0291 0.1533 0.092 Uiso 1 calc . .
C55 C 0.3004(4) 0.2231(3) 0.1449(2) 0.0605(13) Uani 1 d . .
H55A H 0.3417 0.2831 0.1421 0.073 Uiso 1 calc . .
C56 C 0.3308(4) 0.1408(4) 0.1123(2) 0.0654(14) Uani 1 d . .
H56A H 0.3935 0.1459 0.0895 0.078 Uiso 1 calc . .
C57 C 0.2723(4) 0.0528(3) 0.1127(2) 0.0558(12) Uani 1 d . .
C58 C 0.1786(4) 0.0498(3) 0.14661(19) 0.0515(11) Uani 1 d . .
C59 C 0.1007(4) -0.0349(3) 0.1469(2) 0.0594(13) Uani 1 d . .
H59A H 0.1085 -0.0918 0.1209 0.071 Uiso 1 calc . .
C60 C 0.0183(4) -0.0359(3) 0.1823(2) 0.0591(13) Uani 1 d . .
H60A H -0.0313 -0.0935 0.1807 0.071 Uiso 1 calc . .
C61 C 0.0017(4) 0.0476(3) 0.22313(18) 0.0492(11) Uani 1 d . .
C62 C -0.0781(4) 0.0480(3) 0.26545(19) 0.0534(11) Uani 1 d . .
C63 C -0.0912(5) 0.1338(3) 0.2970(2) 0.0655(14) Uani 1 d . .
H63A H -0.1461 0.1371 0.3246 0.079 Uiso 1 calc . .
C64 C -0.0243(5) 0.2182(3) 0.2893(2) 0.0647(14) Uani 1 d . .
H64A H -0.0353 0.277 0.3125 0.078 Uiso 1 calc . .
C65 C 0.0675(4) 0.1352(3) 0.21962(18) 0.0459(10) Uani 1 d . .
C66 C 0.1558(4) 0.1357(3) 0.18070(18) 0.0455(10) Uani 1 d . .
C67 C 0.3221(14) -0.0270(11) 0.0776(9) 0.053(5) Uani 0.5 d E 1
C68 C 0.3518(16) -0.0234(12) 0.0222(9) 0.066(4) Uani 0.5 d E 1
H68A H 0.3454 0.0322 0.0068 0.079 Uiso 0.5 calc E 1
C69 C 0.3908(16) -0.1010(14) -0.0108(6) 0.086(6) Uani 0.5 d E 1
H69A H 0.411 -0.0985 -0.0487 0.103 Uiso 0.5 calc E 1
C70 C 0.4000(16) -0.1823(12) 0.0116(6) 0.076(6) Uani 0.5 d E 1
H70A H 0.4267 -0.2354 -0.011 0.092 Uiso 0.5 calc E 1
C71 C 0.3703(16) -0.1860(12) 0.0670(7) 0.086(6) Uani 0.5 d E 1
H71A H 0.3767 -0.2415 0.0824 0.103 Uiso 0.5 calc E 1
C72 C 0.3314(14) -0.1083(13) 0.1000(7) 0.061(4) Uani 0.5 d E 1
H72A H 0.3111 -0.1108 0.1379 0.073 Uiso 0.5 calc E 1
C67B C 0.2976(15) -0.0442(12) 0.0817(12) 0.061(5) Uani 0.5 d E 2
C68B C 0.3494(19) -0.0449(14) 0.0304(11) 0.084(7) Uani 0.5 d E 2
H68B H 0.3503 0.008 0.0117 0.101 Uiso 0.5 calc E 2
C69B C 0.3998(18) -0.1230(17) 0.0065(7) 0.087(6) Uani 0.5 d E 2
H69B H 0.4352 -0.1235 -0.0286 0.104 Uiso 0.5 calc E 2
C70B C 0.3983(18) -0.2004(14) 0.0339(7) 0.094(8) Uani 0.5 d E 2
H70B H 0.4328 -0.2538 0.0176 0.112 Uiso 0.5 calc E 2
C71B C 0.3465(17) -0.1997(13) 0.0852(7) 0.099(7) Uani 0.5 d E 2
H71B H 0.3456 -0.2526 0.104 0.119 Uiso 0.5 calc E 2
C72B C 0.2962(13) -0.1216(14) 0.1091(8) 0.067(5) Uani 0.5 d E 2
H72B H 0.2608 -0.1212 0.1442 0.081 Uiso 0.5 calc E 2
C73 C -0.1424(4) -0.0402(3) 0.2788(2) 0.0594(13) Uani 1 d . .
C74 C -0.0913(5) -0.1202(3) 0.2815(2) 0.0668(14) Uani 1 d . .
H74A H -0.0162 -0.1199 0.2719 0.08 Uiso 1 calc . .
C75 C -0.1482(6) -0.2001(4) 0.2981(3) 0.0858(19) Uani 1 d . .
H75A H -0.1123 -0.2542 0.2997 0.103 Uiso 1 calc . .
C76 C -0.2552(7) -0.2008(5) 0.3121(3) 0.101(2) Uani 1 d . .
H76A H -0.2935 -0.2555 0.3239 0.121 Uiso 1 calc . .
C77 C -0.3102(6) -0.1230(5) 0.3094(3) 0.098(2) Uani 1 d . .
H77A H -0.3854 -0.1242 0.3191 0.118 Uiso 1 calc . .
C78 C -0.2525(5) -0.0432(4) 0.2921(2) 0.0789(16) Uani 1 d . .
H78A H -0.2894 0.0099 0.2894 0.095 Uiso 1 calc . .
O13 O 0.2802(5) 0.3608(5) 0.0369(3) 0.164(2) Uiso 1 d . .
H13G H 0.229 0.3563 0.0632 0.197 Uiso 1 d . .
C79 C 0.3137(12) 0.4615(8) 0.0389(6) 0.252(7) Uiso 1 d . .
H79A H 0.2801 0.4984 0.0716 0.302 Uiso 1 calc . .
H79B H 0.3952 0.4764 0.0446 0.302 Uiso 1 calc . .
C80 C 0.2815(13) 0.4884(10) -0.0107(6) 0.304(8) Uiso 1 d . .
H80A H 0.3057 0.557 -0.0083 0.456 Uiso 1 calc . .
H80B H 0.2008 0.475 -0.0159 0.456 Uiso 1 calc . .
H80C H 0.3153 0.4524 -0.043 0.456 Uiso 1 calc . .
O14 O -0.3215(6) 0.8128(6) 0.0216(3) 0.148(3) Uiso 0.75 d . .
H14G H -0.3073 0.7562 0.0023 0.178 Uiso 0.75 d . .
C81 C -0.3019(15) 0.7986(10) 0.0778(5) 0.227(7) Uiso 0.75 d . .
H81A H -0.3713 0.7736 0.0942 0.272 Uiso 0.75 calc . .
H81B H -0.2478 0.7535 0.0786 0.272 Uiso 0.75 calc . .
C82 C -0.2599(13) 0.8889(10) 0.1071(6) 0.218(7) Uiso 0.75 d . .
H82A H -0.245 0.8862 0.1471 0.326 Uiso 0.75 calc . .
H82B H -0.3138 0.9327 0.1047 0.326 Uiso 0.75 calc . .
H82C H -0.191 0.9119 0.0904 0.326 Uiso 0.75 calc . .

loop_
_atom_site_aniso_label
_atom_site_aniso_U_11
_atom_site_aniso_U_22
_atom_site_aniso_U_33
_atom_site_aniso_U_23
_atom_site_aniso_U_13
_atom_site_aniso_U_12
Sm1 0.04620(13) 0.02652(10) 0.04466(13) 0.00682(8) -0.00128(9) 0.00218(9)
Tb1 0.04620(13) 0.02652(10) 0.04466(13) 0.00682(8) -0.00128(9) 0.00218(9)
Sm2 0.04644(13) 0.02695(10) 0.04121(12) 0.00618(8) -0.00073(9) 0.00338(9)
Tb2 0.04644(13) 0.02695(10) 0.04121(12) 0.00618(8) -0.00073(9) 0.00338(9)
O1 0.072(2) 0.0363(16) 0.064(2) 0.0112(15) -0.0145(17) 0.0017(15)
O2 0.0510(17) 0.0397(16) 0.0522(17) 0.0162(13) 0.0005(14) 0.0112(13)
O3 0.0509(18) 0.0363(16) 0.066(2) 0.0078(14) 0.0113(15) 0.0042(14)
O4 0.0461(17) 0.0387(16) 0.0608(19) 0.0034(14) 0.0032(14) -0.0016(14)
O5 0.0507(17) 0.0320(15) 0.0592(18) 0.0041(13) 0.0071(14) -0.0001(13)
O6 0.0638(19) 0.0284(14) 0.0496(17) 0.0044(13) 0.0100(15) 0.0019(13)
O7 0.064(2) 0.0398(16) 0.0546(18) 0.0163(14) -0.0016(15) 0.0156(15)
O8 0.082(2) 0.0388(17) 0.0584(19) 0.0041(15) -0.0218(17) 0.0092(16)
O9 0.070(2) 0.071(2) 0.070(2) 0.0119(19) -0.015(2) -0.0061(19)
O10 0.074(2) 0.056(2) 0.055(2) 0.0061(16) -0.0132(18) 0.0085(18)
O11 0.065(2) 0.057(2) 0.057(2) 0.0101(16) -0.0071(17) 0.0009(17)
O12 0.067(2) 0.071(2) 0.062(2) 0.0227(18) -0.0097(18) -0.0121(18)
N1 0.047(2) 0.0299(17) 0.058(2) 0.0100(16) 0.0048(18) 0.0020(15)
N2 0.053(2) 0.0316(17) 0.044(2) 0.0095(15) 0.0045(17) 0.0027(16)
N3 0.050(2) 0.0351(18) 0.053(2) 0.0068(16) 0.0016(18) 0.0034(16)
N4 0.067(3) 0.0316(18) 0.053(2) 0.0112(16) 0.0083(19) 0.0092(17)
C1 0.049(3) 0.038(2) 0.045(2) 0.0167(19) 0.002(2) 0.0081(19)
C2A 0.082(4) 0.045(3) 0.056(3) 0.005(2) -0.016(3) 0.021(3)
C3A 0.083(12) 0.076(10) 0.097(12) 0.020(8) -0.013(9) 0.034(8)
C4A 0.077(12) 0.100(15) 0.120(15) -0.008(11) -0.030(10) 0.039(10)
C5A 0.126(15) 0.056(10) 0.054(9) 0.012(7) -0.018(9) 0.004(10)
C2B 0.082(4) 0.045(3) 0.056(3) 0.005(2) -0.016(3) 0.021(3)
C3B 0.062(10) 0.065(9) 0.114(13) -0.004(9) -0.016(8) 0.013(8)
C4B 0.123(16) 0.058(8) 0.078(10) 0.019(7) -0.023(11) 0.044(9)
C5B 0.101(12) 0.061(11) 0.070(10) 0.001(7) -0.014(8) 0.012(10)
C6 0.048(3) 0.044(3) 0.053(3) 0.012(2) 0.007(2) 0.010(2)
C7A 0.058(3) 0.051(3) 0.099(4) 0.008(3) 0.019(3) 0.003(3)
C8A 0.064(7) 0.067(6) 0.151(12) 0.027(7) 0.040(7) 0.000(5)
C9A 0.049(6) 0.066(6) 0.102(8) -0.004(6) 0.028(6) 0.016(5)
C10A 0.062(7) 0.148(12) 0.130(10) 0.024(9) -0.013(7) 0.025(9)
C7B 0.058(3) 0.051(3) 0.099(4) 0.008(3) 0.019(3) 0.003(3)
C8B 0.141(18) 0.170(19) 0.113(15) 0.027(13) 0.062(13) 0.015(14)
C9B 0.110(16) 0.108(16) 0.20(2) -0.005(14) 0.017(15) 0.025(12)
C10B 0.057(10) 0.132(15) 0.143(15) -0.019(13) -0.018(10) 0.017(12)
C11 0.047(2) 0.031(2) 0.042(2) 0.0066(18) -0.0017(19) -0.0015(18)
C12A 0.060(3) 0.032(2) 0.069(3) 0.010(2) 0.017(2) 0.002(2)
C13A 0.068(8) 0.065(7) 0.101(9) 0.019(7) 0.015(7) 0.023(6)
C14A 0.114(11) 0.073(8) 0.170(13) -0.016(8) 0.089(10) -0.018(7)
C15A 0.126(11) 0.146(12) 0.076(8) 0.038(8) 0.028(7) 0.036(10)
C12B 0.060(3) 0.032(2) 0.069(3) 0.010(2) 0.017(2) 0.002(2)
C13B 0.097(12) 0.068(9) 0.122(13) -0.018(9) 0.060(10) -0.015(8)
C14B 0.052(8) 0.144(14) 0.110(11) 0.006(10) 0.011(8) -0.023(9)
C15B 0.117(12) 0.137(13) 0.087(10) 0.061(10) 0.037(9) 0.033(11)
C16 0.050(3) 0.044(2) 0.049(3) 0.011(2) -0.003(2) 0.012(2)
C17A 0.088(4) 0.044(3) 0.058(3) 0.016(2) -0.023(3) 0.007(3)
C18A 0.138(15) 0.106(16) 0.089(13) 0.019(10) 0.008(11) -0.008(11)
C19A 0.140(16) 0.051(7) 0.107(13) 0.026(7) -0.038(11) 0.017(8)
C20A 0.072(8) 0.064(9) 0.077(9) 0.001(8) -0.021(7) 0.016(7)
C17B 0.088(4) 0.044(3) 0.058(3) 0.016(2) -0.023(3) 0.007(3)
C18B 0.085(11) 0.055(8) 0.060(9) 0.019(6) -0.018(8) 0.009(7)
C19B 0.130(14) 0.053(8) 0.030(7) 0.007(6) -0.010(8) 0.005(10)
C20B 0.080(12) 0.070(12) 0.119(17) 0.000(10) -0.025(10) 0.017(9)
C21 0.087(4) 0.045(3) 0.059(3) 0.006(2) -0.022(3) 0.011(3)
C22A 0.107(5) 0.072(4) 0.077(4) 0.001(3) -0.040(4) -0.005(4)
C23A 0.073(10) 0.108(14) 0.087(11) 0.014(10) -0.032(8) -0.031(9)
C24A 0.121(13) 0.115(15) 0.071(11) -0.038(9) -0.039(9) 0.075(12)
C25A 0.184(18) 0.091(12) 0.154(16) -0.005(11) -0.032(14) -0.009(13)
C22B 0.107(5) 0.072(4) 0.077(4) 0.001(3) -0.040(4) -0.005(4)
C23B 0.124(13) 0.123(15) 0.120(12) 0.030(11) -0.028(10) -0.048(10)
C24B 0.111(9) 0.057(6) 0.077(7) -0.014(5) 0.003(7) -0.020(6)
C25B 0.110(13) 0.096(12) 0.063(9) -0.009(8) -0.014(8) 0.018(10)
C26 0.064(3) 0.046(3) 0.064(3) 0.022(2) -0.017(3) -0.006(2)
C27A 0.108(5) 0.074(4) 0.069(4) 0.009(3) -0.037(4) -0.013(4)
C28A 0.234(18) 0.108(11) 0.124(13) -0.014(10) -0.087(13) -0.010(13)
C29A 0.106(10) 0.177(14) 0.110(11) 0.010(10) -0.051(9) -0.023(10)
C30A 0.150(12) 0.155(12) 0.058(7) 0.010(8) -0.039(8) -0.023(10)
C27B 0.108(5) 0.074(4) 0.069(4) 0.009(3) -0.037(4) -0.013(4)
C28B 0.141(14) 0.154(14) 0.108(12) -0.058(11) -0.013(11) -0.012(12)
C29B 0.188(18) 0.163(16) 0.153(17) 0.014(13) -0.092(14) 0.029(14)
C30B 0.092(10) 0.093(11) 0.092(10) -0.003(8) 0.004(8) -0.064(9)
C31 0.067(3) 0.031(2) 0.053(3) 0.0100(19) 0.011(2) 0.000(2)
C32 0.068(3) 0.042(2) 0.047(3) 0.012(2) 0.016(2) 0.011(2)
C33 0.057(3) 0.038(2) 0.041(2) 0.0068(18) 0.003(2) 0.010(2)
C34 0.046(2) 0.034(2) 0.043(2) 0.0065(18) -0.0059(19) 0.0019(18)
C35 0.058(3) 0.032(2) 0.057(3) 0.0111(19) -0.001(2) 0.010(2)
C36 0.054(3) 0.031(2) 0.060(3) 0.0134(19) 0.003(2) 0.0027(19)
C37 0.046(2) 0.030(2) 0.050(2) 0.0096(18) -0.002(2) 0.0011(18)
C38 0.050(3) 0.040(2) 0.061(3) 0.012(2) 0.001(2) 0.001(2)
C39 0.054(3) 0.042(2) 0.072(3) 0.010(2) 0.018(2) 0.004(2)
C40 0.055(3) 0.036(2) 0.071(3) 0.006(2) 0.012(2) 0.004(2)
C41 0.042(2) 0.030(2) 0.045(2) 0.0066(17) -0.0025(18) 0.0017(17)
C42 0.045(2) 0.0276(19) 0.044(2) 0.0077(17) -0.0069(19) -0.0003(17)
C43 0.081(4) 0.042(2) 0.045(3) 0.014(2) 0.016(2) 0.016(2)
C44 0.083(4) 0.072(4) 0.055(3) 0.011(3) 0.011(3) 0.032(3)
C45 0.109(5) 0.116(6) 0.066(4) 0.023(4) 0.022(4) 0.055(5)
C46 0.147(6) 0.072(4) 0.082(4) 0.025(3) 0.036(4) 0.050(4)
C47 0.160(7) 0.039(3) 0.076(4) 0.013(3) 0.036(4) 0.017(4)
C48 0.106(4) 0.044(3) 0.066(3) 0.008(2) 0.026(3) 0.011(3)
C49 0.045(3) 0.045(3) 0.084(4) 0.026(3) 0.007(2) 0.000(2)
C50 0.069(3) 0.043(3) 0.092(4) 0.009(3) 0.009(3) -0.009(2)
C51 0.081(4) 0.058(4) 0.141(6) 0.010(4) 0.008(4) -0.017(3)
C52 0.088(5) 0.070(4) 0.151(7) 0.033(5) 0.003(5) -0.035(4)
C53 0.088(5) 0.106(5) 0.112(5) 0.054(5) 0.022(4) -0.016(4)
C54 0.061(3) 0.069(4) 0.099(4) 0.031(3) 0.006(3) -0.009(3)
C55 0.059(3) 0.045(3) 0.074(3) 0.004(2) 0.012(3) 0.005(2)
C56 0.056(3) 0.058(3) 0.076(3) -0.001(3) 0.008(3) 0.004(3)
C57 0.059(3) 0.049(3) 0.055(3) -0.008(2) -0.006(2) 0.014(2)
C58 0.060(3) 0.039(2) 0.053(3) 0.002(2) -0.007(2) 0.010(2)
C59 0.081(4) 0.037(2) 0.055(3) 0.000(2) -0.003(3) 0.002(2)
C60 0.081(4) 0.032(2) 0.061(3) 0.008(2) -0.006(3) -0.001(2)
C61 0.064(3) 0.032(2) 0.052(3) 0.0101(19) -0.006(2) 0.005(2)
C62 0.067(3) 0.038(2) 0.056(3) 0.017(2) -0.002(2) 0.002(2)
C63 0.088(4) 0.047(3) 0.066(3) 0.022(2) 0.022(3) 0.008(3)
C64 0.092(4) 0.039(3) 0.066(3) 0.013(2) 0.026(3) 0.010(3)
C65 0.061(3) 0.032(2) 0.046(2) 0.0111(18) -0.004(2) 0.007(2)
C66 0.057(3) 0.031(2) 0.047(2) 0.0054(18) -0.006(2) 0.0062(19)
C67 0.023(8) 0.031(6) 0.088(12) -0.023(6) -0.001(7) -0.010(6)
C68 0.042(8) 0.062(9) 0.074(10) -0.025(7) 0.018(7) -0.007(6)
C69 0.063(10) 0.098(15) 0.074(10) -0.032(9) -0.001(8) -0.002(10)
C70 0.067(9) 0.062(10) 0.093(15) -0.017(11) -0.015(10) 0.027(8)
C71 0.091(14) 0.072(12) 0.090(14) -0.007(10) -0.017(11) 0.027(10)
C72 0.048(12) 0.051(9) 0.076(8) -0.007(7) -0.003(7) 0.003(8)
C67B 0.021(8) 0.061(11) 0.087(10) -0.007(9) 0.002(6) -0.016(7)
C68B 0.082(14) 0.052(9) 0.110(17) -0.004(9) 0.004(12) 0.001(9)
C69B 0.059(10) 0.096(14) 0.099(14) -0.008(13) 0.012(10) 0.025(10)
C70B 0.114(15) 0.087(14) 0.073(14) -0.018(11) -0.034(13) 0.037(11)
C71B 0.096(14) 0.060(10) 0.132(18) -0.011(10) -0.025(13) 0.022(9)
C72B 0.031(10) 0.046(7) 0.114(13) -0.004(7) -0.010(7) -0.005(7)
C73 0.070(3) 0.051(3) 0.056(3) 0.020(2) -0.006(2) -0.011(2)
C74 0.088(4) 0.044(3) 0.068(3) 0.022(2) -0.015(3) -0.004(3)
C75 0.118(5) 0.050(3) 0.088(4) 0.030(3) -0.019(4) -0.015(3)
C76 0.120(6) 0.075(4) 0.098(5) 0.036(4) -0.022(5) -0.041(4)
C77 0.080(4) 0.114(6) 0.100(5) 0.049(4) -0.010(4) -0.023(4)
C78 0.075(4) 0.079(4) 0.085(4) 0.037(3) -0.004(3) -0.006(3)

loop_
_atom_type_symbol
_atom_type_description
_atom_type_scat_dispersion_real
_atom_type_scat_dispersion_imag
_atom_type_scat_source
C C 0.0033 0.0016 'International Tables Vol C Tables 4.2.6.8 and 6.1.1.4'
H H 0 0 'International Tables Vol C Tables 4.2.6.8 and 6.1.1.4'
N N 0.0061 0.0033 'International Tables Vol C Tables 4.2.6.8 and 6.1.1.4'
O O 0.0106 0.006 'International Tables Vol C Tables 4.2.6.8 and 6.1.1.4'
Sm Sm -0.1638 3.4418 'International Tables Vol C Tables 4.2.6.8 and 6.1.1.4'
Tb Tb -0.1723 4.1537 'International Tables Vol C Tables 4.2.6.8 and 6.1.1.4'

loop_
_geom_angle_atom_site_label_1
_geom_angle_atom_site_label_2
_geom_angle_atom_site_label_3
_geom_angle
O3 Sm1 O7 74.74(10)
O3 Sm1 O5 134.88(9)
O7 Sm1 O5 76.77(10)
O3 Sm1 O1 90.55(11)
O7 Sm1 O1 127.19(10)
O5 Sm1 O1 79.69(10)
O3 Sm1 O9 82.80(12)
O7 Sm1 O9 90.25(11)
O5 Sm1 O9 131.59(11)
O1 Sm1 O9 138.74(11)
O3 Sm1 O10 129.70(11)
O7 Sm1 O10 82.01(10)
O5 Sm1 O10 78.90(11)
O1 Sm1 O10 137.72(11)
O9 Sm1 O10 52.98(12)
O3 Sm1 N2 138.43(10)
O7 Sm1 N2 145.55(10)
O5 Sm1 N2 79.92(10)
O1 Sm1 N2 71.85(10)
O9 Sm1 N2 86.54(12)
O10 Sm1 N2 68.79(10)
O3 Sm1 N1 77.49(10)
O7 Sm1 N1 147.26(11)
O5 Sm1 N1 135.93(10)
O1 Sm1 N1 69.56(10)
O9 Sm1 N1 69.24(11)
O10 Sm1 N1 103.23(11)
N2 Sm1 N1 61.19(10)
O3 Sm1 O2 70.59(9)
O7 Sm1 O2 77.99(9)
O5 Sm1 O2 69.76(9)
O1 Sm1 O2 49.51(9)
O9 Sm1 O2 152.86(11)
O10 Sm1 O2 145.83(10)
N2 Sm1 O2 116.84(9)
N1 Sm1 O2 108.61(9)
O3 Sm1 C21 108.10(14)
O7 Sm1 C21 87.98(10)
O5 Sm1 C21 105.06(15)
O1 Sm1 C21 144.04(9)
O9 Sm1 C21 27.01(14)
O10 Sm1 C21 26.17(13)
N2 Sm1 C21 73.97(11)
N1 Sm1 C21 84.45(12)
O2 Sm1 C21 165.78(9)
O3 Sm1 C1 80.28(9)
O7 Sm1 C1 103.21(10)
O5 Sm1 C1 73.06(9)
O1 Sm1 C1 24.12(10)
O9 Sm1 C1 154.67(11)
O10 Sm1 C1 149.24(10)
N2 Sm1 C1 93.73(10)
N1 Sm1 C1 88.71(10)
O2 Sm1 C1 25.39(9)
C21 Sm1 C1 167.66(10)
O3 Sm1 Sm2 66.76(7)
O7 Sm1 Sm2 43.09(7)
O5 Sm1 Sm2 68.48(6)
O1 Sm1 Sm2 84.31(7)
O9 Sm1 Sm2 128.33(9)
O10 Sm1 Sm2 120.06(8)
N2 Sm1 Sm2 143.35(8)
N1 Sm1 Sm2 135.24(8)
O2 Sm1 Sm2 34.90(5)
C21 Sm1 Sm2 131.05(7)
C1 Sm1 Sm2 60.21(8)
O2 Sm2 O4 79.31(10)
O2 Sm2 O6 75.24(9)
O4 Sm2 O6 135.27(9)
O2 Sm2 O8 127.22(10)
O4 Sm2 O8 82.67(11)
O6 Sm2 O8 84.26(11)
O2 Sm2 O12 88.67(11)
O4 Sm2 O12 129.92(11)
O6 Sm2 O12 85.79(11)
O8 Sm2 O12 138.20(11)
O2 Sm2 O11 82.54(10)
O4 Sm2 O11 78.57(10)
O6 Sm2 O11 132.28(10)
O8 Sm2 O11 140.79(11)
O12 Sm2 O11 51.58(11)
O2 Sm2 N3 145.61(10)
O4 Sm2 N3 79.61(10)
O6 Sm2 N3 137.34(10)
O8 Sm2 N3 76.13(11)
O12 Sm2 N3 84.39(12)
O11 Sm2 N3 66.83(10)
O2 Sm2 N4 144.20(11)
O4 Sm2 N4 136.44(11)
O6 Sm2 N4 76.79(10)
O8 Sm2 N4 70.86(11)
O12 Sm2 N4 67.34(11)
O11 Sm2 N4 100.55(11)
N3 Sm2 N4 61.12(11)
O2 Sm2 O7 77.98(9)
O4 Sm2 O7 69.33(9)
O6 Sm2 O7 69.77(9)
O8 Sm2 O7 49.25(9)
O12 Sm2 O7 154.37(11)
O11 Sm2 O7 144.88(10)
N3 Sm2 O7 118.73(10)
N4 Sm2 O7 112.35(10)
O2 Sm2 C26 87.96(9)
O4 Sm2 C26 104.27(13)
O6 Sm2 C26 110.83(13)
O8 Sm2 C26 144.72(9)
O12 Sm2 C26 26.17(12)
O11 Sm2 C26 25.71(12)
N3 Sm2 C26 71.39(11)
N4 Sm2 C26 81.53(11)
O7 Sm2 C26 165.34(9)
O2 Sm2 C16 103.19(11)
O4 Sm2 C16 76.33(9)
O6 Sm2 C16 74.54(9)
O8 Sm2 C16 24.04(10)
O12 Sm2 C16 153.29(10)
O11 Sm2 C16 152.63(10)
N3 Sm2 C16 97.82(11)
N4 Sm2 C16 90.30(11)
O7 Sm2 C16 25.30(9)
C26 Sm2 C16 168.68(10)
C1 O1 Sm1 103.7(2)
C1 O2 Sm2 169.5(3)
C1 O2 Sm1 86.2(2)
Sm2 O2 Sm1 102.52(9)
C6 O3 Sm1 137.4(2)
C6 O4 Sm2 136.5(3)
C11 O5 Sm1 138.0(3)
C11 O6 Sm2 139.1(3)
C16 O7 Sm1 172.3(3)
C16 O7 Sm2 85.1(2)
Sm1 O7 Sm2 101.50(10)
C16 O8 Sm2 104.0(3)
C21 O9 Sm1 92.6(3)
C21 O10 Sm1 92.4(3)
C26 O11 Sm2 90.2(3)
C26 O12 Sm2 96.9(3)
C40 N1 C41 117.7(3)
C40 N1 Sm1 120.7(3)
C41 N1 Sm1 121.5(3)
C31 N2 C42 117.7(4)
C31 N2 Sm1 119.8(3)
C42 N2 Sm1 122.6(3)
C55 N3 C66 117.5(4)
C55 N3 Sm2 120.2(3)
C66 N3 Sm2 121.2(3)
C64 N4 C65 117.1(4)
C64 N4 Sm2 121.6(3)
C65 N4 Sm2 120.5(3)
O1 C1 O2 120.6(4)
O1 C1 C2A 120.2(4)
O2 C1 C2A 119.3(4)
O1 C1 Sm1 52.2(2)
O2 C1 Sm1 68.4(2)
C2A C1 Sm1 172.2(3)
C1 C2A C4A 110.0(14)
C1 C2A C3A 113.3(11)
C4A C2A C3A 106.9(14)
C1 C2A C5A 104.1(11)
C4A C2A C5A 108.8(14)
C3A C2A C5A 113.7(15)
C2A C3A H3AA 109.5
C2A C3A H3AB 109.5
H3AA C3A H3AB 109.5
C2A C3A H3AC 109.5
H3AA C3A H3AC 109.5
H3AB C3A H3AC 109.5
C2A C4A H4AA 109.5
C2A C4A H4AB 109.5
H4AA C4A H4AB 109.5
C2A C4A H4AC 109.5
H4AA C4A H4AC 109.5
H4AB C4A H4AC 109.5
C2A C5A H5AA 109.5
C2A C5A H5AB 109.5
H5AA C5A H5AB 109.5
C2A C5A H5AC 109.5
H5AA C5A H5AC 109.5
H5AB C5A H5AC 109.5
H3BA C3B H3BB 109.5
H3BA C3B H3BC 109.5
H3BB C3B H3BC 109.5
H4BA C4B H4BB 109.5
H4BA C4B H4BC 109.5
H4BB C4B H4BC 109.5
H5BA C5B H5BB 109.5
H5BA C5B H5BC 109.5
H5BB C5B H5BC 109.5
O3 C6 O4 124.1(4)
O3 C6 C7A 117.4(4)
O4 C6 C7A 118.5(4)
C8A C7A C6 114.5(6)
C8A C7A C9A 109.5(8)
C6 C7A C9A 112.5(6)
C8A C7A C10A 107.3(8)
C6 C7A C10A 105.7(6)
C9A C7A C10A 106.9(8)
C7A C8A H8AA 109.5
C7A C8A H8AB 109.5
H8AA C8A H8AB 109.5
C7A C8A H8AC 109.5
H8AA C8A H8AC 109.5
H8AB C8A H8AC 109.5
C7A C9A H9AA 109.5
C7A C9A H9AB 109.5
H9AA C9A H9AB 109.5
C7A C9A H9AC 109.5
H9AA C9A H9AC 109.5
H9AB C9A H9AC 109.5
C7A C10A H10A 109.5
C7A C10A H10B 109.5
H10A C10A H10B 109.5
C7A C10A H10C 109.5
H10A C10A H10C 109.5
H10B C10A H10C 109.5
H8BA C8B H8BB 109.5
H8BA C8B H8BC 109.5
H8BB C8B H8BC 109.5
H9BA C9B H9BB 109.5
H9BA C9B H9BC 109.5
H9BB C9B H9BC 109.5
H10D C10B H10E 109.5
H10D C10B H10F 109.5
H10E C10B H10F 109.5
O5 C11 O6 125.1(4)
O5 C11 C12A 117.6(3)
O6 C11 C12A 117.2(3)
C14A C12A C13A 111.7(9)
C14A C12A C11 117.2(6)
C13A C12A C11 110.8(6)
C14A C12A C15A 106.1(9)
C13A C12A C15A 105.3(8)
C11 C12A C15A 104.7(6)
C12A C13A H13A 109.5
C12A C13A H13B 109.5
H13A C13A H13B 109.5
C12A C13A H13C 109.5
H13A C13A H13C 109.5
H13B C13A H13C 109.5
C12A C14A H14A 109.5
C12A C14A H14B 109.5
H14A C14A H14B 109.5
C12A C14A H14C 109.5
H14A C14A H14C 109.5
H14B C14A H14C 109.5
C12A C15A H15A 109.5
C12A C15A H15B 109.5
H15A C15A H15B 109.5
C12A C15A H15C 109.5
H15A C15A H15C 109.5
H15B C15A H15C 109.5
H13D C13B H13E 109.5
H13D C13B H13F 109.5
H13E C13B H13F 109.5
H14D C14B H14E 109.5
H14D C14B H14F 109.5
H14E C14B H14F 109.5
H15D C15B H15E 109.5
H15D C15B H15F 109.5
H15E C15B H15F 109.5
O8 C16 O7 121.2(4)
O8 C16 C17A 119.6(4)
O7 C16 C17A 119.2(4)
O8 C16 Sm2 51.9(2)
O7 C16 Sm2 69.6(2)
C17A C16 Sm2 169.4(3)
C16 C17A C20A 112.9(9)
C16 C17A C18A 104.7(11)
C20A C17A C18A 107.7(12)
C16 C17A C19A 108.7(9)
C20A C17A C19A 107.1(11)
C18A C17A C19A 115.9(13)
C17A C18A H18A 109.5
C17A C18A H18B 109.5
H18A C18A H18B 109.5
C17A C18A H18C 109.5
H18A C18A H18C 109.5
H18B C18A H18C 109.5
C17A C19A H19A 109.5
C17A C19A H19B 109.5
H19A C19A H19B 109.5
C17A C19A H19C 109.5
H19A C19A H19C 109.5
H19B C19A H19C 109.5
C17A C20A H20A 109.5
C17A C20A H20B 109.5
H20A C20A H20B 109.5
C17A C20A H20C 109.5
H20A C20A H20C 109.5
H20B C20A H20C 109.5
H18D C18B H18E 109.5
H18D C18B H18F 109.5
H18E C18B H18F 109.5
H19D C19B H19E 109.5
H19D C19B H19F 109.5
H19E C19B H19F 109.5
H20D C20B H20E 109.5
H20D C20B H20F 109.5
H20E C20B H20F 109.5
O10 C21 O9 121.1(4)
O10 C21 C22A 120.0(5)
O9 C21 C22A 118.8(5)
O10 C21 Sm1 61.4(2)
O9 C21 Sm1 60.4(2)
C22A C21 Sm1 170.6(2)
C24A C22A C21 113.0(13)
C24A C22A C25A 120.1(13)
C21 C22A C25A 105.1(9)
C24A C22A C23A 107.5(14)
C21 C22A C23A 107.4(9)
C25A C22A C23A 102.7(12)
C22A C23A H23A 109.5
C22A C23A H23B 109.5
H23A C23A H23B 109.5
C22A C23A H23C 109.5
H23A C23A H23C 109.5
H23B C23A H23C 109.5
C22A C24A H24A 109.5
C22A C24A H24B 109.5
H24A C24A H24B 109.5
C22A C24A H24C 109.5
H24A C24A H24C 109.5
H24B C24A H24C 109.5
C22A C25A H25A 109.5
C22A C25A H25B 109.5
H25A C25A H25B 109.5
C22A C25A H25C 109.5
H25A C25A H25C 109.5
H25B C25A H25C 109.5
H23D C23B H23E 109.5
H23D C23B H23F 109.5
H23E C23B H23F 109.5
H24D C24B H24E 109.5
H24D C24B H24F 109.5
H24E C24B H24F 109.5
H25D C25B H25E 109.5
H25D C25B H25F 109.5
H25E C25B H25F 109.5
O11 C26 O12 119.9(4)
O11 C26 C27A 121.5(5)
O12 C26 C27A 118.6(5)
O11 C26 Sm2 64.1(2)
O12 C26 Sm2 56.9(2)
C27A C26 Sm2 168.1(3)
C28A C27A C30A 118.2(12)
C28A C27A C26 108.7(8)
C30A C27A C26 112.4(6)
C28A C27A C29A 113.1(12)
C30A C27A C29A 100.3(10)
C26 C27A C29A 103.0(7)
C27A C28A H28A 109.5
C27A C28A H28B 109.5
H28A C28A H28B 109.5
C27A C28A H28C 109.5
H28A C28A H28C 109.5
H28B C28A H28C 109.5
C27A C29A H29A 109.5
C27A C29A H29B 109.5
H29A C29A H29B 109.5
C27A C29A H29C 109.5
H29A C29A H29C 109.5
H29B C29A H29C 109.5
C27A C30A H30A 109.5
C27A C30A H30B 109.5
H30A C30A H30B 109.5
C27A C30A H30C 109.5
H30A C30A H30C 109.5
H30B C30A H30C 109.5
H28D C28B H28E 109.5
H28D C28B H28F 109.5
H28E C28B H28F 109.5
H29D C29B H29E 109.5
H29D C29B H29F 109.5
H29E C29B H29F 109.5
H30D C30B H30E 109.5
H30D C30B H30F 109.5
H30E C30B H30F 109.5
N2 C31 C32 123.6(4)
N2 C31 H31A 118.2
C32 C31 H31A 118.2
C33 C32 C31 120.2(4)
C33 C32 H32A 119.9
C31 C32 H32A 119.9
C32 C33 C34 118.0(4)
C32 C33 C43 119.1(4)
C34 C33 C43 122.9(4)
C33 C34 C42 117.9(4)
C33 C34 C35 124.9(4)
C42 C34 C35 117.2(4)
C36 C35 C34 122.4(4)
C36 C35 H35A 118.8
C34 C35 H35A 118.8
C35 C36 C37 121.4(4)
C35 C36 H36A 119.3
C37 C36 H36A 119.3
C38 C37 C41 118.3(4)
C38 C37 C36 123.9(4)
C41 C37 C36 117.7(4)
C39 C38 C37 117.2(4)
C39 C38 C49 119.8(4)
C37 C38 C49 122.8(4)
C38 C39 C40 120.7(4)
C38 C39 H39A 119.7
C40 C39 H39A 119.7
N1 C40 C39 123.3(4)
N1 C40 H40A 118.4
C39 C40 H40A 118.4
N1 C41 C37 122.4(4)
N1 C41 C42 117.5(3)
C37 C41 C42 120.0(4)
N2 C42 C34 122.6(4)
N2 C42 C41 117.1(3)
C34 C42 C41 120.3(3)
C44 C43 C48 118.8(5)
C44 C43 C33 118.7(4)
C48 C43 C33 122.5(5)
C43 C44 C45 119.4(6)
C43 C44 H44A 120.3
C45 C44 H44A 120.3
C46 C45 C44 120.8(7)
C46 C45 H45A 119.6
C44 C45 H45A 119.6
C45 C46 C47 120.6(6)
C45 C46 H46A 119.7
C47 C46 H46A 119.7
C46 C47 C48 118.9(6)
C46 C47 H47A 120.5
C48 C47 H47A 120.5
C43 C48 C47 121.5(6)
C43 C48 H48A 119.3
C47 C48 H48A 119.3
C50 C49 C54 118.0(5)
C50 C49 C38 121.8(5)
C54 C49 C38 119.8(5)
C49 C50 C51 122.0(6)
C49 C50 H50A 119
C51 C50 H50A 119
C52 C51 C50 120.1(6)
C52 C51 H51A 119.9
C50 C51 H51A 119.9
C53 C52 C51 119.1(6)
C53 C52 H52A 120.4
C51 C52 H52A 120.4
C52 C53 C54 122.0(6)
C52 C53 H53A 119
C54 C53 H53A 119
C49 C54 C53 118.7(6)
C49 C54 H54A 120.7
C53 C54 H54A 120.7
N3 C55 C56 123.3(5)
N3 C55 H55A 118.4
C56 C55 H55A 118.4
C57 C56 C55 121.2(5)
C57 C56 H56A 119.4
C55 C56 H56A 119.4
C56 C57 C58 116.9(4)
C56 C57 C67 113.0(7)
C58 C57 C67 130.1(7)
C56 C57 C67B 127.7(8)
C58 C57 C67B 115.4(8)
C57 C58 C66 118.8(4)
C57 C58 C59 124.2(4)
C66 C58 C59 117.0(4)
C60 C59 C58 122.1(4)
C60 C59 H59A 119
C58 C59 H59A 119
C59 C60 C61 122.1(4)
C59 C60 H60A 119
C61 C60 H60A 119
C65 C61 C62 118.0(4)
C65 C61 C60 117.7(4)
C62 C61 C60 124.3(4)
C63 C62 C61 117.3(4)
C63 C62 C73 119.1(4)
C61 C62 C73 123.6(4)
C62 C63 C64 120.8(5)
C62 C63 H63A 119.6
C64 C63 H63A 119.6
N4 C64 C63 123.2(4)
N4 C64 H64A 118.4
C63 C64 H64A 118.4
N4 C65 C61 123.4(4)
N4 C65 C66 117.3(4)
C61 C65 C66 119.3(4)
N3 C66 C58 122.2(4)
N3 C66 C65 116.9(4)
C58 C66 C65 120.9(4)
C68 C67 C72 120
C68 C67 C57 121.1(13)
C72 C67 C57 118.8(12)
C67 C68 C69 120
C67 C68 H68A 120
C69 C68 H68A 120
C70 C69 C68 120
C70 C69 H69A 120
C68 C69 H69A 120
C69 C70 C71 120
C69 C70 H70A 120
C71 C70 H70A 120
C72 C71 C70 120
C72 C71 H71A 120
C70 C71 H71A 120
C71 C72 C67 120
C71 C72 H72A 120
C67 C72 H72A 120
C68B C67B C72B 120
C68B C67B C57 116.3(14)
C72B C67B C57 121.7(16)
C67B C68B C69B 120
C67B C68B H68B 120
C69B C68B H68B 120
C70B C69B C68B 120
C70B C69B H69B 120
C68B C69B H69B 120
C69B C70B C71B 120
C69B C70B H70B 120
C71B C70B H70B 120
C72B C71B C70B 120
C72B C71B H71B 120
C70B C71B H71B 120
C71B C72B C67B 120
C71B C72B H72B 120
C67B C72B H72B 120
C78 C73 C74 118.2(5)
C78 C73 C62 121.1(5)
C74 C73 C62 120.6(5)
C75 C74 C73 121.2(6)
C75 C74 H74A 119.4
C73 C74 H74A 119.4
C76 C75 C74 119.6(6)
C76 C75 H75A 120.2
C74 C75 H75A 120.2
C75 C76 C77 121.3(6)
C75 C76 H76A 119.3
C77 C76 H76A 119.3
C76 C77 C78 118.6(6)
C76 C77 H77A 120.7
C78 C77 H77A 120.7
C73 C78 C77 121.1(6)
C73 C78 H78A 119.5
C77 C78 H78A 119.5
C79 O13 H13G 106.1
C80 C79 O13 111.2(11)
C80 C79 H79A 109.4
O13 C79 H79A 109.4
C80 C79 H79B 109.4
O13 C79 H79B 109.4
H79A C79 H79B 108
C79 C80 H80A 109.5
C79 C80 H80B 109.5
H80A C80 H80B 109.5
C79 C80 H80C 109.5
H80A C80 H80C 109.5
H80B C80 H80C 109.5
C81 O14 H14G 99.2
C82 C81 O14 103.8(10)
C82 C81 H81A 111
O14 C81 H81A 111
C82 C81 H81B 111
O14 C81 H81B 111
H81A C81 H81B 109
C81 C82 H82A 109.5
C81 C82 H82B 109.5
H82A C82 H82B 109.5
C81 C82 H82C 109.5
H82A C82 H82C 109.5
H82B C82 H82C 109.5

loop_
_geom_bond_atom_site_label_1
_geom_bond_atom_site_label_2
_geom_bond_distance
Sm1 O3 2.352(3)
Sm1 O7 2.360(3)
Sm1 O5 2.379(3)
Sm1 O1 2.413(3)
Sm1 O9 2.444(3)
Sm1 O10 2.469(3)
Sm1 N2 2.615(3)
Sm1 N1 2.647(3)
Sm1 O2 2.766(3)
Sm1 C21 2.809(5)
Sm1 C1 2.968(4)
Sm1 Sm2 3.9909(4)
Sm2 O2 2.339(3)
Sm2 O4 2.364(3)
Sm2 O6 2.384(3)
Sm2 O8 2.400(3)
Sm2 O12 2.408(3)
Sm2 O11 2.566(3)
Sm2 N3 2.611(3)
Sm2 N4 2.643(3)
Sm2 O7 2.782(3)
Sm2 C26 2.854(5)
Sm2 C16 2.958(4)
O1 C1 1.249(5)
O2 C1 1.276(4)
O3 C6 1.260(5)
O4 C6 1.262(5)
O5 C11 1.249(4)
O6 C11 1.260(4)
O7 C16 1.269(5)
O8 C16 1.242(5)
O9 C21 1.277(6)
O10 C21 1.240(6)
O11 C26 1.238(5)
O12 C26 1.268(6)
N1 C40 1.317(5)
N1 C41 1.353(5)
N2 C31 1.321(5)
N2 C42 1.360(5)
N3 C55 1.319(6)
N3 C66 1.365(5)
N4 C64 1.316(6)
N4 C65 1.347(5)
C1 C2A 1.514(5)
C2A C4A 1.529(15)
C2A C3A 1.529(14)
C2A C5A 1.550(14)
C3A H3AA 0.98
C3A H3AB 0.98
C3A H3AC 0.98
C4A H4AA 0.98
C4A H4AB 0.98
C4A H4AC 0.98
C5A H5AA 0.98
C5A H5AB 0.98
C5A H5AC 0.98
C3B H3BA 0.98
C3B H3BB 0.98
C3B H3BC 0.98
C4B H4BA 0.98
C4B H4BB 0.98
C4B H4BC 0.98
C5B H5BA 0.98
C5B H5BB 0.98
C5B H5BC 0.98
C6 C7A 1.522(6)
C7A C8A 1.506(10)
C7A C9A 1.530(10)
C7A C10A 1.555(11)
C8A H8AA 0.98
C8A H8AB 0.98
C8A H8AC 0.98
C9A H9AA 0.98
C9A H9AB 0.98
C9A H9AC 0.98
C10A H10A 0.98
C10A H10B 0.98
C10A H10C 0.98
C8B H8BA 0.98
C8B H8BB 0.98
C8B H8BC 0.98
C9B H9BA 0.98
C9B H9BB 0.98
C9B H9BC 0.98
C10B H10D 0.98
C10B H10E 0.98
C10B H10F 0.98
C11 C12A 1.530(5)
C12A C14A 1.477(11)
C12A C13A 1.524(10)
C12A C15A 1.557(11)
C13A H13A 0.98
C13A H13B 0.98
C13A H13C 0.98
C14A H14A 0.98
C14A H14B 0.98
C14A H14C 0.98
C15A H15A 0.98
C15A H15B 0.98
C15A H15C 0.98
C13B H13D 0.98
C13B H13E 0.98
C13B H13F 0.98
C14B H14D 0.98
C14B H14E 0.98
C14B H14F 0.98
C15B H15D 0.98
C15B H15E 0.98
C15B H15F 0.98
C16 C17A 1.516(5)
C17A C20A 1.522(13)
C17A C18A 1.530(14)
C17A C19A 1.551(13)
C18A H18A 0.98
C18A H18B 0.98
C18A H18C 0.98
C19A H19A 0.98
C19A H19B 0.98
C19A H19C 0.98
C20A H20A 0.98
C20A H20B 0.98
C20A H20C 0.98
C18B H18D 0.98
C18B H18E 0.98
C18B H18F 0.98
C19B H19D 0.98
C19B H19E 0.98
C19B H19F 0.98
C20B H20D 0.98
C20B H20E 0.98
C20B H20F 0.98
C21 C22A 1.523(6)
C22A C24A 1.499(16)
C22A C25A 1.528(14)
C22A C23A 1.585(15)
C23A H23A 0.98
C23A H23B 0.98
C23A H23C 0.98
C24A H24A 0.98
C24A H24B 0.98
C24A H24C 0.98
C25A H25A 0.98
C25A H25B 0.98
C25A H25C 0.98
C23B H23D 0.98
C23B H23E 0.98
C23B H23F 0.98
C24B H24D 0.98
C24B H24E 0.98
C24B H24F 0.98
C25B H25D 0.98
C25B H25E 0.98
C25B H25F 0.98
C26 C27A 1.528(6)
C27A C28A 1.432(13)
C27A C30A 1.505(11)
C27A C29A 1.639(13)
C28A H28A 0.98
C28A H28B 0.98
C28A H28C 0.98
C29A H29A 0.98
C29A H29B 0.98
C29A H29C 0.98
C30A H30A 0.98
C30A H30B 0.98
C30A H30C 0.98
C28B H28D 0.98
C28B H28E 0.98
C28B H28F 0.98
C29B H29D 0.98
C29B H29E 0.98
C29B H29F 0.98
C30B H30D 0.98
C30B H30E 0.98
C30B H30F 0.98
C31 C32 1.389(6)
C31 H31A 0.95
C32 C33 1.376(6)
C32 H32A 0.95
C33 C34 1.413(6)
C33 C43 1.490(6)
C34 C42 1.420(5)
C34 C35 1.434(5)
C35 C36 1.341(6)
C35 H35A 0.95
C36 C37 1.437(6)
C36 H36A 0.95
C37 C38 1.413(6)
C37 C41 1.415(5)
C38 C39 1.366(6)
C38 C49 1.492(6)
C39 C40 1.394(6)
C39 H39A 0.95
C40 H40A 0.95
C41 C42 1.432(6)
C43 C44 1.379(7)
C43 C48 1.385(7)
C44 C45 1.409(7)
C44 H44A 0.95
C45 C46 1.357(9)
C45 H45A 0.95
C46 C47 1.374(9)
C46 H46A 0.95
C47 C48 1.394(7)
C47 H47A 0.95
C48 H48A 0.95
C49 C50 1.371(7)
C49 C54 1.380(7)
C50 C51 1.374(7)
C50 H50A 0.95
C51 C52 1.357(9)
C51 H51A 0.95
C52 C53 1.341(9)
C52 H52A 0.95
C53 C54 1.407(7)
C53 H53A 0.95
C54 H54A 0.95
C55 C56 1.392(6)
C55 H55A 0.95
C56 C57 1.366(6)
C56 H56A 0.95
C57 C58 1.414(6)
C57 C67 1.499(15)
C57 C67B 1.529(17)
C58 C66 1.415(6)
C58 C59 1.439(6)
C59 C60 1.326(6)
C59 H59A 0.95
C60 C61 1.442(6)
C60 H60A 0.95
C61 C65 1.415(6)
C61 C62 1.417(6)
C62 C63 1.354(6)
C62 C73 1.485(6)
C63 C64 1.410(6)
C63 H63A 0.95
C64 H64A 0.95
C65 C66 1.436(6)
C67 C68 1.39
C67 C72 1.39
C68 C69 1.39
C68 H68A 0.95
C69 C70 1.39
C69 H69A 0.95
C70 C71 1.39
C70 H70A 0.95
C71 C72 1.39
C71 H71A 0.95
C72 H72A 0.95
C67B C68B 1.39
C67B C72B 1.39
C68B C69B 1.39
C68B H68B 0.95
C69B C70B 1.39
C69B H69B 0.95
C70B C71B 1.39
C70B H70B 0.95
C71B C72B 1.39
C71B H71B 0.95
C72B H72B 0.95
C73 C78 1.384(7)
C73 C74 1.393(7)
C74 C75 1.384(7)
C74 H74A 0.95
C75 C76 1.353(9)
C75 H75A 0.95
C76 C77 1.393(9)
C76 H76A 0.95
C77 C78 1.394(8)
C77 H77A 0.95
C78 H78A 0.95
O13 C79 1.440(8)
O13 H13G 0.8999
C79 C80 1.382(9)
C79 H79A 0.99
C79 H79B 0.99
C80 H80A 0.98
C80 H80B 0.98
C80 H80C 0.98
O14 C81 1.419(9)
O14 H14G 0.9
C81 C82 1.382(9)
C81 H81A 0.99
C81 H81B 0.99
C82 H82A 0.98
C82 H82B 0.98
C82 H82C 0.98
